data_2013457
loop_
_publ_author_name
'Jan Janczak'
'Ryszard Kubiak'

_publ_section_title
;
 2-(3-Pyridyl)-1,3,8-triazanaphthalene, a product of the catalytic
 transformation of 3-cyanopyridine
;
_journal_issue 9
_journal_name_full 'Acta Crystallographica Section C'
_journal_page_first o506
_journal_page_last o508
_journal_paper_doi 10.1107/S0108270103015701
_journal_volume 59
_journal_year 2003
_chemical_formula_iupac 'C12 H8 N4'
_chemical_formula_moiety 'C12 H8 N4'
_chemical_formula_sum 'C12 H8 N4'
_chemical_formula_weight 208.22
_chemical_name_systematic
;
2-(3-pyridyl)-1,3,8-triazanaphthalene
;
_space_group_IT_number 33
_symmetry_cell_setting orthorhombic
_symmetry_space_group_name_Hall 'P 2c -2n'
_symmetry_space_group_name_H-M 'P n a 21'
_atom_sites_solution_hydrogens geom
_atom_sites_solution_primary direct
_atom_sites_solution_secondary difmap
_cell_angle_alpha 90.00
_cell_angle_beta 90.00
_cell_angle_gamma 90.00
_cell_formula_units_Z 4
_cell_length_a 21.627(4)
_cell_length_b 3.8040(10)
_cell_length_c 11.605(2)
_cell_measurement_reflns_used 1322
_cell_measurement_temperature 293(2)
_cell_measurement_theta_max 27.89
_cell_measurement_theta_min 2.57
_cell_volume 954.7(3)
_computing_cell_refinement 'KM-4 Software'
_computing_data_collection 'KM-4 Software (Kuma, 2000'
_computing_data_reduction 'KM-4 Software'
_computing_molecular_graphics 'SHELXTL (Sheldrick, 1990)'
_computing_publication_material 'SHELXL97 (Sheldrick, 1997)'
_computing_structure_refinement 'SHELXL97 (Sheldrick, 1997)'
_computing_structure_solution 'SHELXS97 (Sheldrick, 1990)'
_diffrn_ambient_temperature 293(2)
_diffrn_detector_area_resol_mean '1024x1024 with blocks 2x2'
_diffrn_measured_fraction_theta_full 0.983
_diffrn_measured_fraction_theta_max 0.983
_diffrn_measurement_device_type 'Kuma KM-4 CCD area-detector'
_diffrn_measurement_method '\w scan'
_diffrn_radiation_monochromator graphite
_diffrn_radiation_source 'fine-focus sealed tube'
_diffrn_radiation_type MoK\a
_diffrn_radiation_wavelength 0.71073
_diffrn_reflns_av_R_equivalents 0.0364
_diffrn_reflns_av_sigmaI/netI 0.0810
_diffrn_reflns_limit_h_max 27
_diffrn_reflns_limit_h_min -27
_diffrn_reflns_limit_k_max 4
_diffrn_reflns_limit_k_min -4
_diffrn_reflns_limit_l_max 14
_diffrn_reflns_limit_l_min -15
_diffrn_reflns_number 5415
_diffrn_reflns_theta_full 27.89
_diffrn_reflns_theta_max 27.89
_diffrn_reflns_theta_min 2.57
_exptl_absorpt_coefficient_mu 0.093
_exptl_absorpt_correction_T_max 0.9842
_exptl_absorpt_correction_T_min 0.9586
_exptl_absorpt_correction_type analytical
_exptl_absorpt_process_details
;
face-indexed, SHELXTL (Sheldrick, 1990)
;
_exptl_crystal_colour colourless
_exptl_crystal_density_diffrn 1.449
_exptl_crystal_density_meas 1.445
_exptl_crystal_density_method floatation
_exptl_crystal_description parallelepiped
_exptl_crystal_F_000 432
_exptl_crystal_size_max 0.38
_exptl_crystal_size_mid 0.12
_exptl_crystal_size_min 0.08
_refine_diff_density_max 0.149
_refine_diff_density_min -0.146
_refine_ls_abs_structure_details 'Flack (1983)'
_refine_ls_abs_structure_Flack '0.2(2), 928 Friedel pairs'
_refine_ls_extinction_method none
_refine_ls_goodness_of_fit_ref 0.991
_refine_ls_hydrogen_treatment constr
_refine_ls_matrix_type full
_refine_ls_number_parameters 145
_refine_ls_number_reflns 2107
_refine_ls_number_restraints 0
_refine_ls_restrained_S_all 0.991
_refine_ls_R_factor_all 0.0945
_refine_ls_R_factor_gt 0.0505
_refine_ls_shift/su_max 0.002
_refine_ls_shift/su_mean 0.001
_refine_ls_structure_factor_coef Fsqd
_refine_ls_weighting_details 'calc w=1/[\s^2^(Fo^2^)+(0.025P)^2^] where P=(Fo^2^+2Fc^2^)/3'
_refine_ls_weighting_scheme calc
_refine_ls_wR_factor_gt 0.0681
_refine_ls_wR_factor_ref 0.0750
_reflns_number_gt 1322
_reflns_number_total 2107
_reflns_threshold_expression I>2\s(I)
_cod_data_source_file gd1264.cif
_cod_data_source_block I
_cod_database_code 2013457
_cod_database_fobs_code 2013457

loop_
_symmetry_equiv_pos_as_xyz
'x, y, z'
'-x, -y, z+1/2'
'x+1/2, -y+1/2, z'
'-x+1/2, y+1/2, z+1/2'

loop_
_atom_site_label
_atom_site_fract_x
_atom_site_fract_y
_atom_site_fract_z
_atom_site_U_iso_or_equiv
_atom_site_adp_type
_atom_site_calc_flag
_atom_site_refinement_flags
_atom_site_occupancy
_atom_site_disorder_assembly
_atom_site_disorder_group
_atom_site_type_symbol
N1 0.73090(13) -0.3877(7) 0.1125(2) 0.0535(7) Uani d . 1 . . N
C2 0.78534(14) -0.2616(7) 0.1584(3) 0.0464(8) Uani d . 1 . . C
H2 0.7901 -0.2671 0.2380 0.060 Uiso calc R 1 . . H
C3 0.83356(11) -0.1269(7) 0.0928(2) 0.0415(6) Uani d . 1 . . C
C4 0.82762(12) -0.1306(6) -0.02531(19) 0.0358(6) Uani d . 1 . . C
H4 0.8594 -0.0483 -0.0720 0.043 Uiso calc R 1 . . H
C5 0.77375(12) -0.2581(8) -0.0735(2) 0.0473(7) Uani d . 1 . . C
H5 0.7683 -0.2652 -0.1529 0.057 Uiso calc R 1 . . H
C6 0.72867(15) -0.3737(8) 0.0000(3) 0.0503(8) Uani d . 1 . . C
H6 0.6922 -0.4514 -0.0340 0.060 Uiso calc R 1 . . H
C7 0.89007(11) 0.0159(7) 0.14897(19) 0.0349(7) Uani d . 1 . . C
N8 0.93792(9) 0.0730(5) 0.08373(18) 0.0317(5) Uani d . 1 . . N
C9 0.98851(12) 0.2087(7) 0.13493(17) 0.0341(7) Uani d . 1 . . C
N10 1.03788(9) 0.2679(6) 0.0651(2) 0.0412(5) Uani d . 1 . . N
C11 1.08655(14) 0.4069(8) 0.1170(3) 0.0444(7) Uani d . 1 . . C
H11 1.1209 0.4463 0.0706 0.056 Uiso calc R 1 . . H
C12 1.09266(12) 0.5008(7) 0.2312(2) 0.0429(7) Uani d . 1 . . C
H12 1.1290 0.6025 0.2582 0.051 Uiso calc R 1 . . H
C13 1.04380(14) 0.4405(8) 0.3042(2) 0.0504(8) Uani d . 1 . . C
H13 1.0457 0.4947 0.3823 0.060 Uiso calc R 1 . . H
C14 0.98998(13) 0.2898(8) 0.2532(2) 0.0429(7) Uani d . 1 . . C
C15 0.93725(13) 0.2028(7) 0.3138(2) 0.0471(7) Uani d . 1 . . C
H15 0.9371 0.2454 0.3927 0.056 Uiso calc R 1 . . H
N16 0.88618(11) 0.0610(6) 0.26712(18) 0.0434(6) Uani d . 1 . . N

loop_
_atom_site_aniso_label
_atom_site_aniso_U_11
_atom_site_aniso_U_22
_atom_site_aniso_U_33
_atom_site_aniso_U_12
_atom_site_aniso_U_13
_atom_site_aniso_U_23
N1 0.0477(14) 0.0557(16) 0.0570(15) -0.0073(15) 0.0000(12) 0.0038(13)
C2 0.052(2) 0.0435(17) 0.0430(15) 0.001(2) 0.0015(14) 0.0013(14)
C3 0.0387(12) 0.0403(15) 0.0465(16) 0.0015(16) 0.0013(12) 0.0014(14)
C4 0.0375(14) 0.0346(14) 0.0353(14) 0.0018(16) 0.0013(15) 0.0017(14)
C5 0.0385(15) 0.0456(16) 0.0578(18) -0.0013(15) 0.0020(13) -0.0017(14)
C6 0.0525(19) 0.0445(17) 0.0540(19) 0.0014(16) -0.0021(14) -0.0015(15)
C7 0.0366(15) 0.0372(15) 0.0308(15) -0.0016(12) -0.0021(10) 0.0018(12)
N8 0.0306(10) 0.0272(12) 0.0372(14) 0.0022(9) -0.0021(9) 0.0014(10)
C9 0.0402(16) 0.0367(16) 0.0255(11) 0.0016(17) 0.0022(15) 0.0013(16)
N10 0.0377(10) 0.0453(12) 0.0405(12) 0.0015(10) -0.0012(9) 0.0011(11)
C11 0.0460(15) 0.0437(18) 0.0435(16) -0.0020(15) 0.0009(12) 0.0012(15)
C12 0.0338(11) 0.0433(17) 0.0515(19) 0.0013(15) -0.0014(12) -0.0001(14)
C13 0.0589(19) 0.051(2) 0.0414(17) -0.0004(17) -0.0020(14) 0.0009(15)
C14 0.0453(16) 0.0432(18) 0.0401(13) 0.0019(16) 0.0021(14) 0.0015(15)
C15 0.0521(16) 0.0425(19) 0.0466(17) 0.0019(15) 0.0003(13) -0.0013(15)
N16 0.0468(13) 0.0455(14) 0.0379(13) -0.0002(12) 0.0021(11) -0.0020(12)

loop_
_atom_type_symbol
_atom_type_description
_atom_type_scat_dispersion_real
_atom_type_scat_dispersion_imag
_atom_type_scat_source
C C 0.0033 0.0016 'International Tables Vol C Tables 4.2.6.8 and 6.1.1.4'
H H 0.0000 0.0000 'International Tables Vol C Tables 4.2.6.8 and 6.1.1.4'
N N 0.0061 0.0033 'International Tables Vol C Tables 4.2.6.8 and 6.1.1.4'

loop_
_geom_angle_atom_site_label_1
_geom_angle_atom_site_label_2
_geom_angle_atom_site_label_3
_geom_angle
C6 N1 C2 113.8(3)
N1 C2 C3 123.9(3)
N1 C2 H2 118.0
C3 C2 H2 118.0
C4 C3 C2 118.1(3)
C4 C3 C7 121.1(2)
C2 C3 C7 120.8(2)
C5 C4 C3 119.0(3)
C5 C4 H4 120.5
C3 C4 H4 120.5
C6 C5 C4 117.5(3)
C6 C5 H5 121.2
C4 C5 H5 121.2
N1 C6 C5 127.5(3)
N1 C6 H6 116.2
C5 C6 H6 116.2
N8 C7 N16 127.2(2)
N8 C7 C3 117.4(2)
N16 C7 C3 115.4(2)
C7 N8 C9 117.0(2)
N8 C9 N10 116.0(2)
N8 C9 C14 122.2(2)
N10 C9 C14 121.9(3)
C11 N10 C9 114.8(3)
N10 C11 C12 128.1(3)
N10 C11 H11 115.9
C12 C11 H11 115.9
C13 C12 C11 118.4(3)
C13 C12 H12 120.8
C11 C12 H12 120.8
C12 C13 C14 116.0(3)
C12 C13 H13 122.0
C14 C13 H13 122.0
C15 C14 C9 115.2(3)
C15 C14 C13 124.0(3)
C9 C14 C13 120.8(3)
N16 C15 C14 124.8(3)
N16 C15 H15 117.6
C14 C15 H15 117.6
C15 N16 C7 113.5(2)

loop_
_geom_bond_atom_site_label_1
_geom_bond_atom_site_label_2
_geom_bond_site_symmetry_2
_geom_bond_distance
_geom_bond_publ_flag
N1 C6 . 1.307(3) ?
N1 C2 . 1.378(4) ?
C2 C3 . 1.389(4) ?
C2 H2 . 0.9300 ?
C3 C4 . 1.377(3) ?
C3 C7 . 1.488(3) ?
C4 C5 . 1.380(4) ?
C4 H4 . 0.9300 ?
C5 C6 . 1.368(4) ?
C5 H5 . 0.9300 ?
C6 H6 . 0.9300 ?
C7 N8 . 1.301(3) ?
C7 N16 . 1.384(3) ?
N8 C9 . 1.348(3) ?
C9 N10 . 1.359(3) ?
C9 C14 . 1.407(3) ?
N10 C11 . 1.323(4) ?
C11 C12 . 1.380(4) ?
C11 H11 . 0.9300 ?
C12 C13 . 1.374(4) ?
C12 H12 . 0.9300 ?
C13 C14 . 1.426(4) ?
C13 H13 . 0.9300 ?
C14 C15 . 1.380(4) ?
C15 N16 . 1.343(3) ?
C15 H15 . 0.9300 ?

loop_
_cod_related_entry_id
_cod_related_entry_database
_cod_related_entry_code
1 ChemSpider 334772
